data_4023701
loop_
_publ_author_name
'Satish N. Chavre'
'Hyunah Choo'
'Jae Kyun Lee'
'Ae Nim Pae'
'Youseung Kim'
'Yong Seo Cho'

_publ_section_title
;
 5- and 6-Exocyclic Products, cis-2,3,5-Trisubstituted Tetrahydrofurans,
 and cis-2,3,6-Trisubstituted Tetrahydropyrans via
 Prins-Type Cyclization
;
_journal_name_full 'Journal of Organic Chemistry'
_journal_page_first 7467
_journal_page_last 7471
_journal_paper_doi 10.1021/jo800967p
_journal_volume 73
_journal_year 2008
_chemical_formula_moiety 'C23 H19 N O4 '
_chemical_formula_sum 'C23 H19 N O4'
_chemical_formula_weight 373.41
_space_group_IT_number 14
_symmetry_cell_setting monoclinic
_symmetry_Int_Tables_number 14
_symmetry_space_group_name_Hall '-P 2ybc'
_symmetry_space_group_name_H-M 'P 1 21/c 1'
_audit_creation_method 'by CrystalStructure 3.6.0'
_cell_angle_alpha 90
_cell_angle_beta 108.589(5)
_cell_angle_gamma 90
_cell_formula_units_Z 4
_cell_length_a 13.242(1)
_cell_length_b 10.1810(9)
_cell_length_c 14.547(1)
_cell_measurement_reflns_used 14713
_cell_measurement_temperature 296.1
_cell_measurement_theta_max 68.3
_cell_measurement_theta_min 3.2
_cell_volume 1858.8(3)
_computing_cell_refinement PROCESS-AUTO
_computing_data_collection PROCESS-AUTO
_computing_data_reduction CrystalStructure
_computing_publication_material 'CrystalStructure 3.6.0'
_computing_structure_refinement CRYSTALS
_diffrn_detector_area_resol_mean 10.00
_diffrn_measured_fraction_theta_full 0.9947
_diffrn_measured_fraction_theta_max 0.9947
_diffrn_measurement_device_type 'Rigaku RAXIS-RAPID'
_diffrn_measurement_method \w
_diffrn_radiation_type 'Cu K\a'
_diffrn_radiation_wavelength 1.5419
_diffrn_reflns_av_R_equivalents 0.036
_diffrn_reflns_limit_h_max 15
_diffrn_reflns_limit_h_min -15
_diffrn_reflns_limit_k_max 12
_diffrn_reflns_limit_k_min -12
_diffrn_reflns_limit_l_max 17
_diffrn_reflns_limit_l_min -17
_diffrn_reflns_number 19363
_diffrn_reflns_theta_full 68.23
_diffrn_reflns_theta_max 68.23
_exptl_absorpt_coefficient_mu 0.748
_exptl_absorpt_correction_T_max 0.861
_exptl_absorpt_correction_T_min 0.636
_exptl_absorpt_correction_type multi-scan
_exptl_absorpt_process_details
;
    Higashi, T. (1995). Program for Absorption Correction.
    Rigaku Corporation, Tokyo, Japan.
;
_exptl_crystal_colour colorless
_exptl_crystal_density_diffrn 1.334
_exptl_crystal_density_method 'not measured'
_exptl_crystal_description block
_exptl_crystal_F_000 784.00
_exptl_crystal_size_max 0.50
_exptl_crystal_size_mid 0.30
_exptl_crystal_size_min 0.20
_refine_diff_density_max 0.23
_refine_diff_density_min -0.24
_refine_ls_extinction_method none
_refine_ls_goodness_of_fit_ref 0.997
_refine_ls_hydrogen_treatment refall
_refine_ls_number_parameters 272
_refine_ls_number_reflns 3389
_refine_ls_R_factor_gt 0.0480
_refine_ls_shift/su_max 0.0000
_refine_ls_structure_factor_coef Fsqd
_refine_ls_weighting_details 'w = 1/[0.0008Fo^2^ + 1.0000\s(Fo^2^)]/(4Fo^2^)'
_refine_ls_weighting_scheme calc
_refine_ls_wR_factor_ref 0.1340
_reflns_number_gt 1938
_reflns_number_total 3389
_reflns_threshold_expression F^2^>2.0\s(F^2^)
_cod_data_source_file jo800967p_si_001.cif
_cod_data_source_block compound_3a
_cod_original_formula_sum 'C23 H19 N O4 '
_cod_database_code 4023701

loop_
_symmetry_equiv_pos_site_id
_symmetry_equiv_pos_as_xyz
1 +X,+Y,+Z
2 -X,1/2+Y,1/2-Z
3 -X,-Y,-Z
4 +X,1/2-Y,1/2+Z

loop_
_atom_site_label
_atom_site_type_symbol
_atom_site_fract_x
_atom_site_fract_y
_atom_site_fract_z
_atom_site_U_iso_or_equiv
_atom_site_adp_type
_atom_site_occupancy
_atom_site_symmetry_multiplicity
_atom_site_calc_flag
_atom_site_refinement_flags
_atom_site_disorder_assembly
_atom_site_disorder_group
O(1) O -0.7947(1) -0.0701(2) -0.3047(1) 0.0649(5) Uani 1.00 1 d . . .
O(2) O -0.5927(1) 0.1564(2) -0.3463(1) 0.0888(6) Uani 1.00 1 d . . .
O(3) O -1.0249(2) 0.3050(2) -0.7424(1) 0.1280(9) Uani 1.00 1 d . . .
O(4) O -1.0475(2) 0.4148(3) -0.6246(2) 0.128(1) Uani 1.00 1 d . . .
N(1) N -1.0151(2) 0.3184(3) -0.6569(2) 0.0872(9) Uani 1.00 1 d . . .
C(1) C -0.9585(2) 0.2156(3) -0.5894(2) 0.0640(7) Uani 1.00 1 d . . .
C(3) C -0.8487(2) 0.0250(2) -0.4636(1) 0.0550(6) Uani 1.00 1 d . . .
C(4) C -0.6405(2) 0.0949(2) -0.5100(2) 0.0555(7) Uani 1.00 1 d . . .
C(7) C -0.8750(2) 0.1422(2) -0.4283(1) 0.0606(7) Uani 1.00 1 d . . .
C(8) C -0.7038(2) -0.1174(2) -0.1377(1) 0.0560(6) Uani 1.00 1 d . . .
C(9) C -0.7809(2) -0.0766(2) -0.3975(1) 0.0610(7) Uani 1.00 1 d . . .
C(10) C -0.6570(2) -0.0639(2) -0.3769(1) 0.0641(7) Uani 1.00 1 d . . .
C(11) C -0.8823(2) 0.0026(2) -0.5632(1) 0.0626(7) Uani 1.00 1 d . . .
C(12) C -0.6084(2) -0.1311(2) -0.0631(2) 0.0688(8) Uani 1.00 1 d . . .
C(13) C -0.6257(2) 0.0692(2) -0.4059(2) 0.0616(7) Uani 1.00 1 d . . .
C(14) C -0.9313(2) 0.2388(3) -0.4909(2) 0.0657(7) Uani 1.00 1 d . . .
C(15) C -0.6472(2) 0.0231(3) -0.6690(2) 0.0792(9) Uani 1.00 1 d . . .
C(16) C -0.6644(2) 0.2216(2) -0.5466(2) 0.0714(8) Uani 1.00 1 d . . .
C(19) C -0.6325(2) -0.0043(2) -0.5724(2) 0.0659(8) Uani 1.00 1 d . . .
C(20) C -0.9358(2) 0.0992(3) -0.6268(2) 0.0673(8) Uani 1.00 1 d . . .
C(21) C -0.7952(2) -0.0854(3) -0.1158(2) 0.0731(8) Uani 1.00 1 d . . .
C(22) C -0.6829(2) 0.2467(3) -0.6441(2) 0.085(1) Uani 1.00 1 d . . .
C(23) C -0.7071(2) -0.1404(2) -0.2403(1) 0.0636(7) Uani 1.00 1 d . . .
C(24) C -0.6116(2) -0.0928(3) -0.2679(2) 0.0833(9) Uani 1.00 1 d . . .
C(25) C -0.7906(3) -0.0642(3) -0.0210(2) 0.088(1) Uani 1.00 1 d . . .
C(26) C -0.6725(2) 0.1478(3) -0.7046(2) 0.085(1) Uani 1.00 1 d . . .
C(27) C -0.6049(3) -0.1102(3) 0.0326(2) 0.085(1) Uani 1.00 1 d . . .
C(28) C -0.6956(3) -0.0765(3) 0.0528(2) 0.090(1) Uani 1.00 1 d . . .
H(1) H -0.8505 0.1568 -0.3515 0.071 Uiso 1.00 1 c R . .
H(2) H -0.8063 -0.1778 -0.4280 0.071 Uiso 1.00 1 c R . .
H(3) H -0.6340 -0.1398 -0.4191 0.078 Uiso 1.00 1 c R . .
H(4) H -0.8664 -0.0999 -0.5912 0.073 Uiso 1.00 1 c R . .
H(5) H -0.5320 -0.1571 -0.0804 0.079 Uiso 1.00 1 c R . .
H(6) H -0.9432 0.3391 -0.4622 0.079 Uiso 1.00 1 c R . .
H(7) H -0.6235 -0.0494 -0.7107 0.099 Uiso 1.00 1 c R . .
H(8) H -0.6680 0.3050 -0.4984 0.087 Uiso 1.00 1 c R . .
H(9) H -0.6117 -0.1062 -0.5382 0.081 Uiso 1.00 1 c R . .
H(10) H -0.9599 0.0841 -0.7037 0.077 Uiso 1.00 1 c R . .
H(11) H -0.8673 -0.0650 -0.1790 0.087 Uiso 1.00 1 c R . .
H(12) H -0.6947 0.3452 -0.6718 0.105 Uiso 1.00 1 c R . .
H(13) H -0.7172 -0.2452 -0.2554 0.073 Uiso 1.00 1 c R . .
H(14) H -0.5511 -0.1673 -0.2544 0.100 Uiso 1.00 1 c R . .
H(15) H -0.5911 0.0097 -0.2374 0.100 Uiso 1.00 1 c R . .
H(16) H -0.8584 -0.0480 -0.0055 0.111 Uiso 1.00 1 c R . .
H(17) H -0.6840 0.1618 -0.7856 0.106 Uiso 1.00 1 c R . .
H(18) H -0.5249 -0.1342 0.0891 0.096 Uiso 1.00 1 c R . .
H(19) H -0.6881 -0.0669 0.1325 0.109 Uiso 1.00 1 c R . .

loop_
_atom_site_aniso_label
_atom_site_aniso_U_11
_atom_site_aniso_U_22
_atom_site_aniso_U_33
_atom_site_aniso_U_12
_atom_site_aniso_U_13
_atom_site_aniso_U_23
O(1) 0.0573(9) 0.082(1) 0.0501(8) 0.0005(8) 0.0095(7) 0.0141(8)
O(2) 0.091(1) 0.094(1) 0.081(1) -0.007(1) 0.027(1) -0.035(1)
O(3) 0.173(2) 0.119(2) 0.068(1) 0.002(2) 0.004(1) 0.034(1)
O(4) 0.137(2) 0.128(2) 0.122(2) 0.061(2) 0.042(2) 0.044(2)
N(1) 0.078(2) 0.095(2) 0.077(2) -0.003(1) 0.009(1) 0.033(1)
C(1) 0.051(1) 0.074(2) 0.060(1) -0.004(1) 0.009(1) 0.017(1)
C(3) 0.055(1) 0.059(1) 0.048(1) -0.008(1) 0.011(1) 0.003(1)
C(4) 0.051(1) 0.055(1) 0.065(1) -0.001(1) 0.023(1) -0.007(1)
C(7) 0.059(1) 0.069(2) 0.050(1) -0.001(1) 0.012(1) 0.004(1)
C(8) 0.064(1) 0.049(1) 0.050(1) -0.001(1) 0.012(1) 0.008(1)
C(9) 0.073(2) 0.059(1) 0.045(1) -0.005(1) 0.011(1) -0.001(1)
C(10) 0.075(2) 0.067(2) 0.052(1) 0.019(1) 0.023(1) 0.002(1)
C(11) 0.062(1) 0.070(2) 0.048(1) -0.011(1) 0.007(1) -0.001(1)
C(12) 0.076(2) 0.068(2) 0.054(1) -0.006(1) 0.009(1) 0.014(1)
C(13) 0.053(1) 0.068(2) 0.063(1) 0.009(1) 0.018(1) -0.017(1)
C(14) 0.064(1) 0.071(2) 0.061(1) 0.001(1) 0.018(1) 0.007(1)
C(15) 0.105(2) 0.072(2) 0.069(2) 0.006(2) 0.040(2) 0.001(1)
C(16) 0.072(2) 0.053(1) 0.092(2) -0.003(1) 0.030(1) -0.009(1)
C(19) 0.081(2) 0.059(1) 0.062(1) 0.004(1) 0.029(1) -0.002(1)
C(20) 0.062(1) 0.085(2) 0.046(1) -0.016(1) 0.004(1) 0.005(1)
C(21) 0.075(2) 0.075(2) 0.067(2) 0.002(1) 0.020(1) 0.006(1)
C(22) 0.103(2) 0.061(2) 0.097(2) -0.003(2) 0.039(2) 0.017(2)
C(23) 0.076(2) 0.055(1) 0.051(1) 0.014(1) 0.008(1) 0.007(1)
C(24) 0.067(2) 0.125(2) 0.059(1) 0.031(2) 0.021(1) 0.019(2)
C(25) 0.117(2) 0.084(2) 0.076(2) -0.000(2) 0.049(2) 0.006(2)
C(26) 0.106(2) 0.078(2) 0.079(2) -0.000(2) 0.041(2) 0.013(2)
C(27) 0.106(2) 0.076(2) 0.058(2) -0.021(2) 0.005(2) 0.013(1)
C(28) 0.149(3) 0.068(2) 0.054(2) -0.017(2) 0.036(2) 0.003(1)

loop_
_atom_type_symbol
_atom_type_description
_atom_type_scat_dispersion_real
_atom_type_scat_dispersion_imag
_atom_type_scat_source
C C 0.018 0.009
;
International Tables for Crystallography
(1992, Vol. C, Tables 4.2.6.8 and 6.1.1.4)
;
H H 0.000 0.000
;
International Tables for Crystallography
(1992, Vol. C, Table 6.1.1.4)
;
N N 0.031 0.018
;
International Tables for Crystallography
(1992, Vol. C, Tables 4.2.6.8 and 6.1.1.4)
;
O O 0.049 0.032
;
International Tables for Crystallography
(1992, Vol. C, Tables 4.2.6.8 and 6.1.1.4)
;

loop_
_geom_angle_atom_site_label_1
_geom_angle_atom_site_label_2
_geom_angle_atom_site_label_3
_geom_angle
_geom_angle_publ_flag
_geom_angle_site_symmetry_1
_geom_angle_site_symmetry_2
_geom_angle_site_symmetry_3
O(1) C(9) C(3) 110.1(2) ? . . .
O(1) C(9) C(10) 104.9(1) ? . . .
C(23) O(1) C(9) 106.0(2) ? . . .
O(1) C(23) C(8) 109.5(2) ? . . .
O(1) C(23) C(24) 103.7(2) ? . . .
O(2) C(13) C(10) 121.3(2) ? . . .
O(2) C(13) C(4) 119.8(2) ? . . .
O(3) N(1) O(4) 123.1(3) ? . . .
O(3) N(1) C(1) 118.0(3) ? . . .
O(4) N(1) C(1) 118.9(2) ? . . .
N(1) C(1) C(14) 118.7(2) ? . . .
N(1) C(1) C(20) 118.6(2) ? . . .
C(1) C(14) C(7) 117.9(2) ? . . .
C(20) C(1) C(14) 122.7(2) ? . . .
C(1) C(20) C(11) 118.6(2) ? . . .
C(9) C(3) C(7) 121.7(2) ? . . .
C(3) C(7) C(14) 120.9(2) ? . . .
C(11) C(3) C(7) 119.4(2) ? . . .
C(3) C(9) C(10) 116.1(2) ? . . .
C(11) C(3) C(9) 118.8(2) ? . . .
C(3) C(11) C(20) 120.4(2) ? . . .
C(4) C(13) C(10) 118.8(2) ? . . .
C(16) C(4) C(13) 119.5(2) ? . . .
C(19) C(4) C(13) 121.8(2) ? . . .
C(19) C(4) C(16) 118.7(2) ? . . .
C(4) C(16) C(22) 120.5(2) ? . . .
C(4) C(19) C(15) 120.2(2) ? . . .
C(21) C(8) C(12) 119.3(2) ? . . .
C(23) C(8) C(12) 119.7(2) ? . . .
C(8) C(12) C(27) 119.9(3) ? . . .
C(23) C(8) C(21) 121.1(2) ? . . .
C(8) C(21) C(25) 120.3(2) ? . . .
C(8) C(23) C(24) 116.7(2) ? . . .
C(9) C(10) C(13) 112.4(2) ? . . .
C(9) C(10) C(24) 102.8(2) ? . . .
C(24) C(10) C(13) 114.1(2) ? . . .
C(10) C(24) C(23) 104.4(2) ? . . .
C(12) C(27) C(28) 120.0(2) ? . . .
C(26) C(15) C(19) 120.5(3) ? . . .
C(15) C(26) C(22) 120.0(3) ? . . .
C(16) C(22) C(26) 120.0(3) ? . . .
C(21) C(25) C(28) 120.3(3) ? . . .
C(25) C(28) C(27) 120.1(3) ? . . .
O(1) C(9) H(2) 107.6084 ? . . .
O(1) C(23) H(13) 109.6964 ? . . .
C(1) C(14) H(6) 121.0098 ? . . .
C(1) C(20) H(10) 120.4186 ? . . .
C(3) C(7) H(1) 118.5004 ? . . .
C(3) C(9) H(2) 109.5464 ? . . .
C(3) C(11) H(4) 118.5219 ? . . .
C(4) C(16) H(8) 121.0497 ? . . .
C(4) C(19) H(9) 115.7136 ? . . .
H(1) C(7) C(14) 120.6038 ? . . .
C(7) C(14) H(6) 120.4350 ? . . .
C(8) C(12) H(5) 119.8948 ? . . .
C(8) C(21) H(11) 115.8353 ? . . .
C(8) C(23) H(13) 108.4066 ? . . .
H(2) C(9) C(10) 108.1542 ? . . .
C(9) C(10) H(3) 107.1634 ? . . .
H(3) C(10) C(13) 109.1230 ? . . .
H(3) C(10) C(24) 111.0122 ? . . .
C(10) C(24) H(14) 110.3496 ? . . .
C(10) C(24) H(15) 101.2104 ? . . .
C(11) C(20) H(10) 121.0171 ? . . .
H(4) C(11) C(20) 121.0646 ? . . .
H(5) C(12) C(27) 120.1549 ? . . .
C(12) C(27) H(18) 114.5697 ? . . .
H(7) C(15) C(19) 117.8883 ? . . .
C(15) C(19) H(9) 124.0633 ? . . .
H(7) C(15) C(26) 120.4845 ? . . .
C(15) C(26) H(17) 116.0230 ? . . .
H(8) C(16) C(22) 118.4763 ? . . .
C(16) C(22) H(12) 120.9346 ? . . .
H(11) C(21) C(25) 123.3248 ? . . .
C(21) C(25) H(16) 119.5286 ? . . .
H(12) C(22) C(26) 118.5120 ? . . .
C(22) C(26) H(17) 123.9997 ? . . .
H(13) C(23) C(24) 108.5543 ? . . .
C(23) C(24) H(14) 111.1386 ? . . .
C(23) C(24) H(15) 107.7903 ? . . .
H(15) C(24) H(14) 120.4317 ? . . .
H(16) C(25) C(28) 119.9227 ? . . .
C(25) C(28) H(19) 123.3625 ? . . .
H(18) C(27) C(28) 125.0520 ? . . .
C(27) C(28) H(19) 116.3604 ? . . .

loop_
_geom_bond_atom_site_label_1
_geom_bond_atom_site_label_2
_geom_bond_distance
_geom_bond_publ_flag
_geom_bond_site_symmetry_1
_geom_bond_site_symmetry_2
O(1) C(9) 1.422(3) ? . .
O(1) C(23) 1.429(2) ? . .
O(2) C(13) 1.221(3) ? . .
O(3) N(1) 1.217(3) ? . .
O(4) N(1) 1.223(4) ? . .
N(1) C(1) 1.466(3) ? . .
C(1) C(14) 1.383(3) ? . .
C(1) C(20) 1.377(4) ? . .
C(3) C(7) 1.387(3) ? . .
C(3) C(9) 1.500(3) ? . .
C(3) C(11) 1.393(3) ? . .
C(4) C(13) 1.486(3) ? . .
C(4) C(16) 1.393(3) ? . .
C(4) C(19) 1.384(3) ? . .
C(7) C(14) 1.385(3) ? . .
C(8) C(12) 1.385(3) ? . .
C(8) C(21) 1.385(4) ? . .
C(8) C(23) 1.497(3) ? . .
C(9) C(10) 1.576(3) ? . .
C(10) C(13) 1.516(3) ? . .
C(10) C(24) 1.534(3) ? . .
C(11) C(20) 1.381(3) ? . .
C(12) C(27) 1.394(4) ? . .
C(15) C(19) 1.384(4) ? . .
C(15) C(26) 1.372(4) ? . .
C(16) C(22) 1.384(4) ? . .
C(21) C(25) 1.378(4) ? . .
C(22) C(26) 1.372(4) ? . .
C(23) C(24) 1.522(4) ? . .
C(25) C(28) 1.375(4) ? . .
C(27) C(28) 1.369(5) ? . .
C(7) H(1) 1.0689 ? . .
C(9) H(2) 1.1305 ? . .
C(10) H(3) 1.0887 ? . .
C(11) H(4) 1.1629 ? . .
C(12) H(5) 1.1483 ? . .
C(14) H(6) 1.1324 ? . .
C(15) H(7) 1.0645 ? . .
C(16) H(8) 1.1118 ? . .
C(19) H(9) 1.1456 ? . .
C(20) H(10) 1.0712 ? . .
C(21) H(11) 1.1133 ? . .
C(22) H(12) 1.0735 ? . .
C(23) H(13) 1.0895 ? . .
C(24) H(14) 1.0750 ? . .
C(24) H(15) 1.1328 ? . .
C(25) H(16) 1.0067 ? . .
C(26) H(17) 1.1486 ? . .
C(27) H(18) 1.1410 ? . .
C(28) H(19) 1.1354 ? . .

loop_
_geom_contact_atom_site_label_1
_geom_contact_atom_site_label_2
_geom_contact_distance
_geom_contact_publ_flag
_geom_contact_site_symmetry_1
_geom_contact_site_symmetry_2
O(1) C(3) 2.395(2) ? . .
O(1) C(7) 2.796(3) ? . .
O(1) C(8) 2.391(2) ? . .
O(1) C(10) 2.379(3) ? . .
O(1) C(13) 3.360(3) ? . .
O(1) C(21) 2.754(3) ? . .
O(1) C(24) 2.322(3) ? . .
O(2) C(3) 3.536(3) ? . .
O(2) C(4) 2.345(3) ? . .
O(2) C(7) 3.546(3) ? . .
O(2) C(9) 3.347(3) ? . .
O(2) C(10) 2.390(3) ? . .
O(2) C(16) 2.840(3) ? . .
O(2) C(19) 3.559(3) ? . .
O(2) C(24) 2.826(4) ? . .
O(2) C(26) 3.276(4) ? . 55504
O(3) O(4) 2.145(4) ? . .
O(3) C(1) 2.304(3) ? . .
O(3) C(14) 3.534(3) ? . .
O(3) C(20) 2.710(3) ? . .
O(4) C(1) 2.319(4) ? . .
O(4) C(14) 2.730(3) ? . .
O(4) C(20) 3.541(4) ? . .
O(4) C(25) 3.590(4) ? . 55404
N(1) C(14) 2.451(3) ? . .
N(1) C(20) 2.445(4) ? . .
C(1) C(3) 2.745(3) ? . .
C(1) C(7) 2.371(3) ? . .
C(1) C(11) 2.371(4) ? . .
C(3) C(4) 3.122(3) ? . .
C(3) C(10) 2.610(3) ? . .
C(3) C(13) 2.836(3) ? . .
C(3) C(14) 2.412(3) ? . .
C(3) C(20) 2.407(3) ? . .
C(4) C(9) 3.334(3) ? . .
C(4) C(10) 2.584(3) ? . .
C(4) C(11) 3.187(3) ? . .
C(4) C(15) 2.400(4) ? . .
C(4) C(19) 3.549(3) ? . 45403
C(4) C(22) 2.411(4) ? . .
C(4) C(26) 2.778(4) ? . .
C(7) C(9) 2.522(3) ? . .
C(7) C(10) 3.453(3) ? . .
C(7) C(11) 2.401(3) ? . .
C(7) C(13) 3.297(3) ? . .
C(7) C(20) 2.775(3) ? . .
C(8) C(24) 2.571(4) ? . .
C(8) C(25) 2.397(4) ? . .
C(8) C(27) 2.406(3) ? . .
C(8) C(28) 2.771(4) ? . .
C(9) C(11) 2.490(3) ? . .
C(9) C(13) 2.569(3) ? . .
C(9) C(23) 2.276(3) ? . .
C(9) C(24) 2.431(3) ? . .
C(10) C(11) 3.399(3) ? . .
C(10) C(19) 3.025(3) ? . .
C(10) C(23) 2.415(4) ? . .
C(11) C(13) 3.505(3) ? . .
C(11) C(14) 2.784(4) ? . .
C(11) C(16) 3.594(3) ? . .
C(11) C(19) 3.354(4) ? . .
C(12) C(21) 2.390(4) ? . .
C(12) C(23) 2.492(3) ? . .
C(12) C(24) 2.990(4) ? . .
C(12) C(25) 2.758(5) ? . .
C(12) C(28) 2.393(5) ? . .
C(13) C(15) 3.552(4) ? . 45403
C(13) C(16) 2.488(4) ? . .
C(13) C(19) 2.508(3) ? . .
C(13) C(19) 3.594(4) ? . 45403
C(13) C(24) 2.559(4) ? . .
C(14) C(20) 2.421(4) ? . .
C(15) C(13) 3.552(4) ? . 45403
C(15) C(16) 2.750(4) ? . .
C(15) C(22) 2.376(4) ? . .
C(16) C(19) 2.390(4) ? . .
C(16) C(26) 2.387(4) ? . .
C(19) C(4) 3.549(3) ? . 45403
C(19) C(13) 3.594(4) ? . 45403
C(19) C(19) 3.472(3) ? . 45403
C(19) C(22) 2.760(4) ? . .
C(19) C(26) 2.393(4) ? . .
C(21) C(23) 2.510(4) ? . .
C(21) C(27) 2.758(3) ? . .
C(21) C(28) 2.388(3) ? . .
C(25) O(4) 3.590(4) ? . 55504
C(25) C(27) 2.378(5) ? . .
C(26) O(2) 3.276(4) ? . 55404
O(1) H(1) 2.4540 ? . .
O(1) H(2) 2.0668 ? . .
O(1) H(3) 3.1717 ? . .
O(1) H(11) 2.3211 ? . .
O(1) H(12) 3.0165 ? . 55504
O(1) H(13) 2.0684 ? . .
O(1) H(14) 3.2275 ? . .
O(1) H(15) 2.6844 ? . .
O(2) H(1) 3.3899 ? . .
O(2) H(3) 3.1853 ? . .
O(2) H(5) 2.9311 ? . 45402
O(2) H(7) 2.9254 ? . 45403
O(2) H(8) 2.6019 ? . .
O(2) H(12) 3.2328 ? . 55504
O(2) H(14) 3.5332 ? . .
O(2) H(14) 2.6862 ? . 45402
O(2) H(15) 2.1730 ? . .
O(2) H(17) 2.5195 ? . 55504
O(2) H(18) 3.5720 ? . 45503
O(3) H(1) 3.2165 ? . 55404
O(3) H(10) 2.4101 ? . .
O(3) H(11) 3.3151 ? . 55404
O(4) H(6) 2.4499 ? . .
O(4) H(11) 3.1406 ? . 55404
O(4) H(16) 2.8890 ? . 55404
N(1) H(6) 2.6924 ? . .
N(1) H(10) 2.6466 ? . .
N(1) H(11) 3.2619 ? . 55404
N(1) H(16) 3.4215 ? . 55404
C(1) H(1) 3.3503 ? . .
C(1) H(4) 3.4384 ? . .
C(1) H(6) 2.1924 ? . .
C(1) H(10) 2.1297 ? . .
C(3) H(1) 2.1169 ? . .
C(3) H(2) 2.1589 ? . .
C(3) H(3) 3.1845 ? . .
C(3) H(4) 2.2000 ? . .
C(3) H(6) 3.4361 ? . .
C(3) H(10) 3.3839 ? . .
C(4) H(3) 2.7195 ? . .
C(4) H(4) 3.4679 ? . .
C(4) H(5) 3.3780 ? . 45402
C(4) H(7) 3.3395 ? . .
C(4) H(8) 2.1851 ? . .
C(4) H(9) 2.1460 ? . .
C(4) H(9) 3.1890 ? . 45403
C(4) H(12) 3.3873 ? . .
C(7) H(2) 3.3827 ? . .
C(7) H(4) 3.4464 ? . .
C(7) H(6) 2.1889 ? . .
C(7) H(17) 3.3673 ? . 55504
C(8) H(5) 2.1959 ? . .
C(8) H(9) 3.2209 ? . 54504
C(8) H(11) 2.1220 ? . .
C(8) H(12) 2.8251 ? . 55504
C(8) H(13) 2.1116 ? . .
C(8) H(14) 3.0675 ? . .
C(8) H(15) 2.7166 ? . .
C(8) H(16) 3.3024 ? . .
C(8) H(18) 3.3980 ? . .
C(9) H(1) 2.7081 ? . .
C(9) H(3) 2.1637 ? . .
C(9) H(4) 2.6909 ? . .
C(9) H(9) 3.4948 ? . .
C(9) H(13) 2.6124 ? . .
C(9) H(14) 3.2259 ? . .
C(9) H(15) 2.9633 ? . .
C(10) H(1) 3.5145 ? . .
C(10) H(2) 2.2073 ? . .
C(10) H(4) 3.4688 ? . .
C(10) H(9) 2.6355 ? . .
C(10) H(13) 2.8407 ? . .
C(10) H(14) 2.1581 ? . .
C(10) H(15) 2.0770 ? . .
C(11) H(1) 3.3613 ? . .
C(11) H(2) 2.6440 ? . .
C(11) H(3) 3.5938 ? . .
C(11) H(10) 2.1401 ? . .
C(12) H(3) 3.2249 ? . 54504
C(12) H(8) 3.5405 ? . 44402
C(12) H(9) 2.7011 ? . 54504
C(12) H(11) 3.3703 ? . .
C(12) H(12) 3.3360 ? . 55504
C(12) H(13) 2.9455 ? . .
C(12) H(14) 3.1294 ? . .
C(12) H(15) 2.9833 ? . .
C(12) H(18) 2.1375 ? . .
C(12) H(18) 3.3137 ? . 45503
C(12) H(19) 3.3988 ? . .
C(13) H(1) 3.4326 ? . .
C(13) H(2) 3.4142 ? . .
C(13) H(3) 2.1362 ? . .
C(13) H(5) 3.5261 ? . 45402
C(13) H(7) 3.1998 ? . 45403
C(13) H(8) 2.7213 ? . .
C(13) H(9) 2.6741 ? . .
C(13) H(9) 3.5098 ? . 45403
C(13) H(14) 3.2008 ? . .
C(13) H(15) 2.4237 ? . .
C(13) H(17) 3.4675 ? . 55504
C(14) H(1) 2.1377 ? . .
C(14) H(8) 3.5866 ? . .
C(14) H(10) 3.3853 ? . .
C(14) H(16) 3.3193 ? . 55404
C(15) H(9) 2.2368 ? . .
C(15) H(12) 3.3365 ? . .
C(15) H(13) 3.1145 ? . 54404
C(15) H(14) 3.4873 ? . 45403
C(15) H(17) 2.1407 ? . .
C(15) H(19) 2.9119 ? . 55401
C(16) H(5) 2.9397 ? . 45402
C(16) H(9) 3.4039 ? . .
C(16) H(12) 2.1437 ? . .
C(16) H(17) 3.4568 ? . .
C(16) H(18) 3.1325 ? . 45402
C(19) H(3) 2.6282 ? . .
C(19) H(4) 3.1743 ? . .
C(19) H(7) 2.1038 ? . .
C(19) H(8) 3.4084 ? . .
C(19) H(9) 3.3166 ? . 45403
C(19) H(13) 3.5973 ? . 54404
C(19) H(17) 3.4052 ? . .
C(20) H(4) 2.2176 ? . .
C(20) H(6) 3.4435 ? . .
C(21) H(4) 3.3906 ? . 54504
C(21) H(5) 3.4348 ? . .
C(21) H(8) 3.4746 ? . 55504
C(21) H(12) 3.0184 ? . 55504
C(21) H(13) 3.0284 ? . .
C(21) H(16) 2.0685 ? . .
C(21) H(19) 3.4389 ? . .
C(22) H(1) 3.2750 ? . 55404
C(22) H(7) 3.3356 ? . .
C(22) H(8) 2.1492 ? . .
C(22) H(15) 3.2429 ? . 55404
C(22) H(17) 2.2278 ? . .
C(22) H(18) 2.8775 ? . 45402
C(23) H(2) 2.6533 ? . .
C(23) H(3) 3.0497 ? . .
C(23) H(5) 2.7157 ? . .
C(23) H(7) 3.3295 ? . 54504
C(23) H(11) 2.6626 ? . .
C(23) H(12) 3.1540 ? . 55504
C(23) H(14) 2.1570 ? . .
C(23) H(15) 2.1573 ? . .
C(23) H(19) 3.5586 ? . 54404
C(24) H(2) 2.9991 ? . .
C(24) H(3) 2.1767 ? . .
C(24) H(5) 2.6723 ? . .
C(24) H(7) 3.5360 ? . 45403
C(24) H(12) 3.2399 ? . 55504
C(24) H(13) 2.1353 ? . .
C(24) H(18) 3.5174 ? . 45503
C(25) H(2) 2.9916 ? . 54504
C(25) H(6) 3.3414 ? . 55504
C(25) H(8) 3.0610 ? . 55504
C(25) H(11) 2.1961 ? . .
C(25) H(18) 3.4438 ? . .
C(25) H(19) 2.2132 ? . .
C(26) H(1) 3.2972 ? . 55404
C(26) H(7) 2.1203 ? . .
C(26) H(8) 3.3829 ? . .
C(26) H(9) 3.4569 ? . .
C(26) H(12) 2.1072 ? . .
C(26) H(14) 3.2085 ? . 45403
C(26) H(18) 3.4330 ? . 45402
C(26) H(19) 3.1827 ? . 55401
C(27) H(3) 2.7010 ? . 54504
C(27) H(5) 2.2070 ? . .
C(27) H(5) 3.2204 ? . 45503
C(27) H(8) 3.2120 ? . 55504
C(27) H(9) 3.0569 ? . 54504
C(27) H(15) 3.4245 ? . 45503
C(27) H(16) 3.2856 ? . .
C(27) H(19) 2.1313 ? . .
C(28) H(2) 2.9570 ? . 54504
C(28) H(3) 2.9933 ? . 54504
C(28) H(5) 3.4348 ? . .
C(28) H(7) 3.2754 ? . 55601
C(28) H(8) 2.9162 ? . 55504
C(28) H(11) 3.4153 ? . .
C(28) H(13) 3.4163 ? . 54504
C(28) H(16) 2.0704 ? . .
C(28) H(17) 3.3472 ? . 55601
C(28) H(18) 2.2291 ? . .
H(1) O(3) 3.2165 ? . 55504
H(1) C(22) 3.2750 ? . 55504
H(1) C(26) 3.2972 ? . 55504
H(2) C(25) 2.9916 ? . 54404
H(2) C(28) 2.9570 ? . 54404
H(3) C(12) 3.2249 ? . 54404
H(3) C(27) 2.7010 ? . 54404
H(3) C(28) 2.9933 ? . 54404
H(4) C(21) 3.3906 ? . 54404
H(5) O(2) 2.9311 ? . 44402
H(5) C(4) 3.3780 ? . 44402
H(5) C(13) 3.5261 ? . 44402
H(5) C(16) 2.9397 ? . 44402
H(5) C(27) 3.2204 ? . 45503
H(6) C(25) 3.3414 ? . 55404
H(7) O(2) 2.9254 ? . 45403
H(7) C(13) 3.1998 ? . 45403
H(7) C(23) 3.3295 ? . 54404
H(7) C(24) 3.5360 ? . 45403
H(7) C(28) 3.2754 ? . 55401
H(8) C(12) 3.5405 ? . 45402
H(8) C(21) 3.4746 ? . 55404
H(8) C(25) 3.0610 ? . 55404
H(8) C(27) 3.2120 ? . 55404
H(8) C(28) 2.9162 ? . 55404
H(9) C(4) 3.1890 ? . 45403
H(9) C(8) 3.2209 ? . 54404
H(9) C(12) 2.7011 ? . 54404
H(9) C(13) 3.5098 ? . 45403
H(9) C(19) 3.3166 ? . 45403
H(9) C(27) 3.0569 ? . 54404
H(11) O(3) 3.3151 ? . 55504
H(11) O(4) 3.1406 ? . 55504
H(11) N(1) 3.2619 ? . 55504
H(12) O(1) 3.0165 ? . 55404
H(12) O(2) 3.2328 ? . 55404
H(12) C(8) 2.8251 ? . 55404
H(12) C(12) 3.3360 ? . 55404
H(12) C(21) 3.0184 ? . 55404
H(12) C(23) 3.1540 ? . 55404
H(12) C(24) 3.2399 ? . 55404
H(13) C(15) 3.1145 ? . 54504
H(13) C(19) 3.5973 ? . 54504
H(13) C(28) 3.4163 ? . 54404
H(14) O(2) 2.6862 ? . 44402
H(14) C(15) 3.4873 ? . 45403
H(14) C(26) 3.2085 ? . 45403
H(15) C(22) 3.2429 ? . 55504
H(15) C(27) 3.4245 ? . 45503
H(16) O(4) 2.8890 ? . 55504
H(16) N(1) 3.4215 ? . 55504
H(16) C(14) 3.3193 ? . 55504
H(17) O(2) 2.5195 ? . 55404
H(17) C(7) 3.3673 ? . 55404
H(17) C(13) 3.4675 ? . 55404
H(17) C(28) 3.3472 ? . 55401
H(18) O(2) 3.5720 ? . 45503
H(18) C(12) 3.3137 ? . 45503
H(18) C(16) 3.1325 ? . 44402
H(18) C(22) 2.8775 ? . 44402
H(18) C(24) 3.5174 ? . 45503
H(18) C(26) 3.4330 ? . 44402
H(19) C(15) 2.9119 ? . 55601
H(19) C(23) 3.5586 ? . 54504
H(19) C(26) 3.1827 ? . 55601

loop_
_geom_torsion_atom_site_label_1
_geom_torsion_atom_site_label_2
_geom_torsion_atom_site_label_3
_geom_torsion_atom_site_label_4
_geom_torsion
_geom_torsion_publ_flag
_geom_torsion_site_symmetry_1
_geom_torsion_site_symmetry_2
_geom_torsion_site_symmetry_3
_geom_torsion_site_symmetry_4
C(23) O(1) C(9) C(3) -163.5(2) ? . . . .
C(23) O(1) C(9) C(10) -37.9(2) ? . . . .
C(9) O(1) C(23) C(8) 169.4(2) ? . . . .
C(9) O(1) C(23) C(24) 44.1(2) ? . . . .
O(3) N(1) C(1) C(14) 169.6(2) ? . . . .
O(3) N(1) C(1) C(20) -11.2(4) ? . . . .
O(4) N(1) C(1) C(14) -8.5(4) ? . . . .
O(4) N(1) C(1) C(20) 170.7(3) ? . . . .
N(1) C(1) C(14) C(7) -178.1(2) ? . . . .
C(20) C(1) C(14) C(7) 2.8(4) ? . . . .
N(1) C(1) C(20) C(11) 179.9(2) ? . . . .
C(14) C(1) C(20) C(11) -1.0(4) ? . . . .
C(9) C(3) C(7) C(14) 175.3(2) ? . . . .
C(11) C(3) C(7) C(14) -2.1(4) ? . . . .
C(7) C(3) C(9) O(1) 29.2(3) ? . . . .
C(7) C(3) C(9) C(10) -89.8(3) ? . . . .
C(11) C(3) C(9) O(1) -153.3(2) ? . . . .
C(11) C(3) C(9) C(10) 87.7(2) ? . . . .
C(7) C(3) C(11) C(20) 4.0(4) ? . . . .
C(9) C(3) C(11) C(20) -173.5(2) ? . . . .
C(16) C(4) C(13) O(2) -29.0(3) ? . . . .
C(16) C(4) C(13) C(10) 148.2(2) ? . . . .
C(19) C(4) C(13) O(2) 151.8(2) ? . . . .
C(19) C(4) C(13) C(10) -31.0(3) ? . . . .
C(13) C(4) C(16) C(22) -177.3(2) ? . . . .
C(19) C(4) C(16) C(22) 1.9(4) ? . . . .
C(13) C(4) C(19) C(15) 179.8(2) ? . . . .
C(16) C(4) C(19) C(15) 0.6(3) ? . . . .
C(3) C(7) C(14) C(1) -1.2(4) ? . . . .
C(21) C(8) C(12) C(27) -1.3(3) ? . . . .
C(23) C(8) C(12) C(27) -179.8(2) ? . . . .
C(12) C(8) C(21) C(25) 1.7(4) ? . . . .
C(23) C(8) C(21) C(25) -179.8(2) ? . . . .
C(12) C(8) C(23) O(1) -155.5(2) ? . . . .
C(12) C(8) C(23) C(24) -38.1(3) ? . . . .
C(21) C(8) C(23) O(1) 25.9(3) ? . . . .
C(21) C(8) C(23) C(24) 143.4(2) ? . . . .
O(1) C(9) C(10) C(13) -106.6(2) ? . . . .
O(1) C(9) C(10) C(24) 16.5(2) ? . . . .
C(3) C(9) C(10) C(13) 15.2(3) ? . . . .
C(3) C(9) C(10) C(24) 138.3(2) ? . . . .
C(9) C(10) C(13) O(2) 98.2(2) ? . . . .
C(9) C(10) C(13) C(4) -79.0(3) ? . . . .
C(24) C(10) C(13) O(2) -18.3(3) ? . . . .
C(24) C(10) C(13) C(4) 164.5(2) ? . . . .
C(9) C(10) C(24) C(23) 9.1(3) ? . . . .
C(13) C(10) C(24) C(23) 131.0(2) ? . . . .
C(3) C(11) C(20) C(1) -2.5(4) ? . . . .
C(8) C(12) C(27) C(28) 0.2(4) ? . . . .
C(26) C(15) C(19) C(4) -1.8(4) ? . . . .
C(19) C(15) C(26) C(22) 0.4(4) ? . . . .
C(4) C(16) C(22) C(26) -3.2(4) ? . . . .
C(8) C(21) C(25) C(28) -1.0(4) ? . . . .
C(16) C(22) C(26) C(15) 2.1(5) ? . . . .
O(1) C(23) C(24) C(10) -31.7(3) ? . . . .
C(8) C(23) C(24) C(10) -152.3(2) ? . . . .
C(21) C(25) C(28) C(27) -0.1(3) ? . . . .
C(12) C(27) C(28) C(25) 0.5(4) ? . . . .
